data_4516184
loop_
_publ_author_name
'Karthikeyan, Muthuraman'
'Ramakrishna, Buthanapalli'
'Vellaiyadevan, Sivalingam'
'Divya, Dhanaraj'
'Manimaran, Bala'

_publ_section_title
;
 Amide-Functionalized Chalcogen-Bridged Flexible Tetranuclear Rhenacycles:
 Synthesis, Characterization, Solvent Effect on the Structure, and Guest
 Binding.
;
_journal_issue 3
_journal_name_full 'ACS omega'
_journal_page_first 3257
_journal_page_last 3266
_journal_paper_doi 10.1021/acsomega.7b02075
_journal_volume 3
_journal_year 2018
_chemical_formula_moiety 'C80 H64 Fe4 N8 O16 Re4 S4, 4(C3 H7 N O)'
_chemical_formula_sum 'C92 H92 Fe4 N12 O20 Re4 S4'
_chemical_formula_weight 2782.22
_space_group_crystal_system triclinic
_space_group_IT_number 2
_space_group_name_Hall '-P 1'
_space_group_name_H-M_alt 'P -1'
_atom_sites_solution_hydrogens geom
_atom_sites_solution_primary direct
_atom_sites_solution_secondary difmap
_audit_creation_date 2014-04-12
_audit_creation_method
;
  Olex2 1.2
  (compiled 2012.05.09 svn.r2324, GUI svn.r4230)
;
_cell_angle_alpha 71.743(3)
_cell_angle_beta 78.559(3)
_cell_angle_gamma 80.466(3)
_cell_formula_units_Z 1
_cell_length_a 13.8133(4)
_cell_length_b 13.9339(5)
_cell_length_c 14.4964(5)
_cell_measurement_reflns_used 6693
_cell_measurement_temperature 150.00(14)
_cell_measurement_theta_max 29.0413
_cell_measurement_theta_min 3.5555
_cell_volume 2580.96(16)
_computing_cell_refinement
;
CrysAlisPro, Agilent Technologies,
Version 1.171.36.21 (release 14-08-2012 CrysAlis171 .NET)
(compiled Sep 14 2012,17:21:16)
;
_computing_data_collection
;
CrysAlisPro, Agilent Technologies,
Version 1.171.36.21 (release 14-08-2012 CrysAlis171 .NET)
(compiled Sep 14 2012,17:21:16)
;
_computing_data_reduction
;
CrysAlisPro, Agilent Technologies,
Version 1.171.36.21 (release 14-08-2012 CrysAlis171 .NET)
(compiled Sep 14 2012,17:21:16)
;
_computing_molecular_graphics
;
O. V. Dolomanov, L. J. Bourhis, R. J. Gildea, J. A. K. Howard and H. Puschmann,
OLEX2: a complete structure solution, refinement and analysis program.
J. Appl. Cryst. (2009). 42, 339-341.
;
_computing_publication_material
;
O. V. Dolomanov, L. J. Bourhis, R. J. Gildea, J. A. K. Howard and H. Puschmann,
OLEX2: a complete structure solution, refinement and analysis program.
J. Appl. Cryst. (2009). 42, 339-341.
;
_computing_structure_refinement
;
SHELXL, G.M. Sheldrick, Acta Cryst.
(2008). A64, 112-122
;
_computing_structure_solution
;
SHELXS, G.M. Sheldrick, Acta Cryst.
(2008). A64, 112-122
;
_diffrn_ambient_temperature 150.00(14)
_diffrn_detector_area_resol_mean 15.9821
_diffrn_measured_fraction_theta_full 0.9921
_diffrn_measured_fraction_theta_max 0.9280
_diffrn_measurement_details
;
#__ type_ start__ end____ width___ exp.time_
  1 omega  -22.00   23.00   1.0000   35.0000
omega____ theta____ kappa____ phi______ frames
    -      -17.3397  -99.0000 -180.0000 45

#__ type_ start__ end____ width___ exp.time_
  2 omega  -89.00    7.00   1.0000   35.0000
omega____ theta____ kappa____ phi______ frames
    -      -17.3397  -37.0000    0.0000 96

#__ type_ start__ end____ width___ exp.time_
  3 omega  -39.00   35.00   1.0000   35.0000
omega____ theta____ kappa____ phi______ frames
    -      -17.3397   57.0000  -60.0000 74

#__ type_ start__ end____ width___ exp.time_
  4 omega  -46.00   13.00   1.0000   35.0000
omega____ theta____ kappa____ phi______ frames
    -      -17.3397  -77.0000  -30.0000 59

#__ type_ start__ end____ width___ exp.time_
  5 omega  -43.00   54.00   1.0000   35.0000
omega____ theta____ kappa____ phi______ frames
    -      -17.3397   37.0000 -180.0000 97

#__ type_ start__ end____ width___ exp.time_
  6 omega  -86.00  -57.00   1.0000   35.0000
omega____ theta____ kappa____ phi______ frames
    -      -17.3397  -57.0000 -120.0000 29

#__ type_ start__ end____ width___ exp.time_
  7 omega  -39.00   51.00   1.0000   35.0000
omega____ theta____ kappa____ phi______ frames
    -      -17.3397   57.0000   30.0000 90
;
_diffrn_measurement_device_type 'Xcalibur, Eos'
_diffrn_measurement_method '\w scans'
_diffrn_orient_matrix_UB_11 -0.0250430000
_diffrn_orient_matrix_UB_12 -0.0378899000
_diffrn_orient_matrix_UB_13 -0.0055587000
_diffrn_orient_matrix_UB_21 -0.0013718000
_diffrn_orient_matrix_UB_22 0.0278126000
_diffrn_orient_matrix_UB_23 -0.0500104000
_diffrn_orient_matrix_UB_31 0.0463684000
_diffrn_orient_matrix_UB_32 -0.0264590000
_diffrn_orient_matrix_UB_33 -0.0137565000
_diffrn_radiation_monochromator graphite
_diffrn_radiation_type 'Mo K\a'
_diffrn_radiation_wavelength 0.7107
_diffrn_reflns_av_R_equivalents 0.0444
_diffrn_reflns_av_unetI/netI 0.0708
_diffrn_reflns_limit_h_max 18
_diffrn_reflns_limit_h_min -18
_diffrn_reflns_limit_k_max 18
_diffrn_reflns_limit_k_min -18
_diffrn_reflns_limit_l_max 19
_diffrn_reflns_limit_l_min -19
_diffrn_reflns_number 24588
_diffrn_reflns_theta_full 25.00
_diffrn_reflns_theta_max 29.11
_diffrn_reflns_theta_min 3.56
_diffrn_source 'Enhance (Mo) X-ray Source'
_exptl_absorpt_coefficient_mu 5.366
_exptl_absorpt_correction_T_max 1.00000
_exptl_absorpt_correction_T_min 0.38328
_exptl_absorpt_correction_type multi-scan
_exptl_absorpt_process_details
;
CrysAlisPro, Agilent Technologies,
Version 1.171.36.21 (release 14-08-2012 CrysAlis171 .NET)
(compiled Sep 14 2012,17:21:16)
Empirical absorption correction using spherical harmonics,
 implemented in SCALE3 ABSPACK scaling algorithm.
;
_exptl_crystal_density_diffrn 1.790
_exptl_crystal_density_method 'not measured'
_exptl_crystal_description block
_exptl_crystal_F_000 1356
_exptl_crystal_size_max 0.4
_exptl_crystal_size_mid 0.3
_exptl_crystal_size_min 0.2
_refine_diff_density_max 3.109
_refine_diff_density_min -1.421
_refine_diff_density_rms 0.187
_refine_ls_extinction_method none
_refine_ls_goodness_of_fit_ref 1.144
_refine_ls_hydrogen_treatment mixed
_refine_ls_matrix_type full
_refine_ls_number_parameters 617
_refine_ls_number_reflns 11776
_refine_ls_number_restraints 322
_refine_ls_restrained_S_all 1.130
_refine_ls_R_factor_all 0.0759
_refine_ls_R_factor_gt 0.0457
_refine_ls_shift/su_max 0.039
_refine_ls_shift/su_mean 0.003
_refine_ls_structure_factor_coef Fsqd
_refine_ls_weighting_details 'calc w=1/[\s^2^(Fo^2^)+(0.0349P)^2^+5.0618P] where P=(Fo^2^+2Fc^2^)/3'
_refine_ls_weighting_scheme calc
_refine_ls_wR_factor_gt 0.0975
_refine_ls_wR_factor_ref 0.1098
_reflns_number_gt 8633
_reflns_number_total 11776
_reflns_threshold_expression >2sigma(I)
_cod_data_source_file ao7b02075_si_002.cif
_cod_data_source_block 3
_cod_original_cell_volume 2580.96(14)
_cod_database_code 4516184
_chemical_oxdiff_formula 'C40 H40 Fe4 Re2 S4'
_reflns_odcompleteness_completeness 99.21
_reflns_odcompleteness_iscentric 1
_reflns_odcompleteness_theta 26.32
_olex2_submission_special_instructions 'No special instructions were received'

loop_
_space_group_symop_id
_space_group_symop_operation_xyz
1 'x, y, z'
2 '-x, -y, -z'

loop_
_atom_site_label
_atom_site_type_symbol
_atom_site_fract_x
_atom_site_fract_y
_atom_site_fract_z
_atom_site_U_iso_or_equiv
_atom_site_adp_type
_atom_site_occupancy
_atom_site_symmetry_multiplicity
_atom_site_calc_flag
_atom_site_refinement_flags
Re1 Re 0.728244(19) 0.56244(2) 0.10511(2) 0.02252(8) Uani 1 1 d U
Re2 Re 0.669340(19) 0.66414(2) 0.32668(2) 0.02290(8) Uani 1 1 d U
Fe2 Fe 0.99251(7) 0.79245(8) 0.06209(8) 0.0259(2) Uani 1 1 d U
Fe1 Fe 0.36198(7) 0.53070(9) 0.24328(8) 0.0322(3) Uani 1 1 d U
S1 S 0.60247(12) 0.54829(14) 0.25777(13) 0.0234(4) Uani 1 1 d U
S2 S 0.81021(12) 0.64728(14) 0.19219(13) 0.0242(4) Uani 1 1 d U
C1 C 0.6680(5) 0.6873(6) 0.0277(5) 0.0294(15) Uani 1 1 d U
C4 C 0.5971(6) 0.7797(6) 0.2489(6) 0.0360(17) Uani 1 1 d U
O3 O 0.9007(4) 0.5720(5) -0.0652(4) 0.0431(14) Uani 1 1 d U
N2 N 0.7957(4) 0.4186(4) 0.1992(4) 0.0237(12) Uani 1 1 d U
N1 N 0.7575(4) 0.5248(4) 0.4048(4) 0.0234(12) Uani 1 1 d U
O5 O 0.4967(4) 0.6555(5) 0.4965(4) 0.0486(16) Uani 1 1 d U
C3 C 0.8370(5) 0.5684(6) -0.0015(6) 0.0309(16) Uani 1 1 d U
C5 C 0.5619(5) 0.6563(6) 0.4327(6) 0.0334(16) Uani 1 1 d U
O1 O 0.6313(4) 0.7639(4) -0.0182(4) 0.0456(15) Uani 1 1 d U
C34 C 0.7868(5) 0.2420(6) 0.2855(6) 0.0308(16) Uani 1 1 d U
H34 H 0.7486 0.1880 0.3124 0.037 Uiso 1 1 calc R
O4 O 0.5517(4) 0.8495(5) 0.2015(5) 0.0529(16) Uani 1 1 d U
O6 O 0.7545(4) 0.8047(5) 0.4092(5) 0.0475(15) Uani 1 1 d U
C11 C 0.4027(5) 0.6346(6) 0.2954(6) 0.0346(16) Uani 1 1 d U
H11 H 0.4036 0.6276 0.3612 0.041 Uiso 1 1 calc R
C7 C 0.4836(5) 0.6039(6) 0.2290(6) 0.0289(15) Uani 1 1 d U
C6 C 0.7252(5) 0.7513(6) 0.3774(6) 0.0323(16) Uani 1 1 d U
O8 O 1.0161(4) 0.1215(4) 0.3732(5) 0.0474(15) Uani 1 1 d U
C9 C 0.3493(6) 0.6728(6) 0.1467(6) 0.0388(16) Uani 1 1 d U
H9 H 0.3096 0.6959 0.0976 0.047 Uiso 1 1 calc R
C37 C 0.8937(5) 0.4033(5) 0.2085(5) 0.0263(15) Uani 1 1 d U
H37 H 0.9312 0.4580 0.1825 0.032 Uiso 1 1 calc R
C27 C 0.8526(5) 0.5273(6) 0.4128(5) 0.0276(15) Uani 1 1 d U
H27 H 0.8813 0.5874 0.3815 0.033 Uiso 1 1 calc R
C40 C 1.0434(6) -0.0915(6) 0.3279(6) 0.0388(19) Uani 1 1 d U
H40A H 1.0271 -0.1106 0.2744 0.047 Uiso 1 1 calc R
H40B H 1.0835 -0.0353 0.2998 0.047 Uiso 1 1 calc R
C28 C 0.9091(5) 0.4450(6) 0.4652(6) 0.0314(16) Uani 1 1 d U
H28 H 0.9744 0.4507 0.4683 0.038 Uiso 1 1 calc R
N4 N 0.9032(5) 0.0426(5) 0.3382(5) 0.0359(15) Uani 1 1 d U
H4 H 0.8539 0.0485 0.3079 0.043 Uiso 1 1 calc R
C35 C 0.8871(5) 0.2273(6) 0.2917(6) 0.0308(16) Uani 1 1 d U
C30 C 0.7734(5) 0.3487(6) 0.5016(5) 0.0297(16) Uani 1 1 d U
H30 H 0.7449 0.2879 0.5288 0.036 Uiso 1 1 calc R
C8 C 0.4492(5) 0.6268(6) 0.1361(6) 0.0291(14) Uani 1 1 d U
H8 H 0.4858 0.6138 0.0793 0.035 Uiso 1 1 calc R
C33 C 0.7440(5) 0.3372(6) 0.2393(6) 0.0288(16) Uani 1 1 d U
H33 H 0.6765 0.3458 0.2355 0.035 Uiso 1 1 calc R
C31 C 0.7201(5) 0.4361(6) 0.4482(5) 0.0278(15) Uani 1 1 d U
H31 H 0.6551 0.4321 0.4426 0.033 Uiso 1 1 calc R
C39 C 0.9479(6) -0.0588(6) 0.3899(6) 0.0362(18) Uani 1 1 d U
H39A H 0.9008 -0.1079 0.4036 0.043 Uiso 1 1 calc R
H39B H 0.9626 -0.0575 0.4521 0.043 Uiso 1 1 calc R
C38 C 0.9402(6) 0.1254(6) 0.3387(6) 0.0333(17) Uani 1 1 d U
C36 C 0.9390(5) 0.3101(6) 0.2549(6) 0.0308(16) Uani 1 1 d U
H36 H 1.0056 0.3032 0.2614 0.037 Uiso 1 1 calc R
C20 C 0.9070(5) 0.9222(6) 0.0734(7) 0.0410(18) Uani 1 1 d U
H20 H 0.9291 0.9801 0.0775 0.049 Uiso 1 1 calc R
C16 C 0.3759(7) 0.4014(7) 0.2035(6) 0.0446(18) Uani 1 1 d U
H16 H 0.4181 0.3891 0.1489 0.054 Uiso 1 1 calc R
C18 C 0.8608(6) 0.8050(6) 0.0127(6) 0.0388(17) Uani 1 1 d U
H18 H 0.8476 0.7735 -0.0306 0.047 Uiso 1 1 calc R
C17 C 0.8481(5) 0.7660(6) 0.1173(6) 0.0300(14) Uani 1 1 d U
C10 C 0.3205(5) 0.6776(7) 0.2447(6) 0.0416(18) Uani 1 1 d U
H10 H 0.2588 0.7042 0.2712 0.050 Uiso 1 1 calc R
C22 C 1.0755(5) 0.6561(6) 0.1070(7) 0.0391(17) Uani 1 1 d U
H22 H 1.0521 0.5941 0.1426 0.047 Uiso 1 1 calc R
C26 C 1.0929(6) 0.6942(7) 0.0035(7) 0.046(2) Uani 1 1 d U
H26 H 1.0814 0.6622 -0.0402 0.055 Uiso 1 1 calc R
C23 C 1.0995(6) 0.7273(7) 0.1477(7) 0.0450(19) Uani 1 1 d U
H23 H 1.0934 0.7218 0.2142 0.054 Uiso 1 1 calc R
C29 C 0.8699(5) 0.3545(6) 0.5133(5) 0.0262(15) Uani 1 1 d U
C14 C 0.2405(6) 0.4509(8) 0.3034(7) 0.055(2) Uani 1 1 d U
H14 H 0.1770 0.4766 0.3266 0.066 Uiso 1 1 calc R
C21 C 0.8766(5) 0.8386(6) 0.1536(7) 0.0370(16) Uani 1 1 d U
H21 H 0.8755 0.8324 0.2196 0.044 Uiso 1 1 calc R
C15 C 0.2761(6) 0.4459(7) 0.2056(7) 0.048(2) Uani 1 1 d U
H15 H 0.2405 0.4677 0.1532 0.058 Uiso 1 1 calc R
C24 C 1.1349(5) 0.8094(7) 0.0667(7) 0.0463(19) Uani 1 1 d U
H24 H 1.1572 0.8669 0.0714 0.056 Uiso 1 1 calc R
C25 C 1.1304(6) 0.7884(7) -0.0226(7) 0.049(2) Uani 1 1 d U
H25 H 1.1488 0.8294 -0.0861 0.059 Uiso 1 1 calc R
C19 C 0.8978(6) 0.9022(6) -0.0132(7) 0.0425(18) Uani 1 1 d U
H19 H 0.9131 0.9446 -0.0767 0.051 Uiso 1 1 calc R
C13 C 0.3172(7) 0.4107(8) 0.3577(7) 0.052(2) Uani 1 1 d U
H13 H 0.3140 0.4056 0.4237 0.062 Uiso 1 1 calc R
C12 C 0.4002(7) 0.3792(7) 0.2976(6) 0.0457(18) Uani 1 1 d U
H12 H 0.4611 0.3488 0.3167 0.055 Uiso 1 1 calc R
O10 O 0.7301(5) 0.0487(5) 0.2384(6) 0.065(2) Uani 1 1 d U
N5 N 0.6283(5) 0.0921(6) 0.1208(6) 0.0469(18) Uani 1 1 d U
O9 O 0.7486(5) 0.1002(6) 0.5571(7) 0.086(3) Uani 1 1 d U
C44 C 0.6963(6) 0.0311(7) 0.1746(8) 0.050(2) Uani 1 1 d U
H44 H 0.7197 -0.0306 0.1617 0.060 Uiso 1 1 calc R
C46 C 0.6020(8) 0.0649(9) 0.0421(8) 0.068(3) Uani 1 1 d U
H46A H 0.6324 0.1064 -0.0198 0.102 Uiso 1 1 calc R
H46B H 0.5310 0.0755 0.0453 0.102 Uiso 1 1 calc R
H46C H 0.6248 -0.0054 0.0481 0.102 Uiso 1 1 calc R
N6 N 0.7170(8) -0.0518(9) 0.6632(9) 0.098(4) Uani 1 1 d U
C45 C 0.5885(9) 0.1884(8) 0.1372(9) 0.073(3) Uani 1 1 d U
H45A H 0.6149 0.1957 0.1909 0.109 Uiso 1 1 calc R
H45B H 0.5174 0.1917 0.1528 0.109 Uiso 1 1 calc R
H45C H 0.6068 0.2423 0.0789 0.109 Uiso 1 1 calc R
C41 C 0.7504(8) 0.0084(9) 0.5787(10) 0.075(3) Uani 1 1 d U
H41 H 0.7788 -0.0218 0.5293 0.089 Uiso 1 1 calc R
C42 C 0.7315(14) -0.1617(11) 0.6831(17) 0.172(8) Uani 1 1 d U
H42A H 0.6681 -0.1876 0.7010 0.258 Uiso 1 1 calc R
H42B H 0.7692 -0.1913 0.7362 0.258 Uiso 1 1 calc R
H42C H 0.7669 -0.1789 0.6254 0.258 Uiso 1 1 calc R
C43 C 0.6773(18) -0.0104(18) 0.7444(15) 0.218(12) Uani 1 1 d U
H43A H 0.7259 -0.0245 0.7873 0.326 Uiso 1 1 calc R
H43B H 0.6184 -0.0411 0.7801 0.326 Uiso 1 1 calc R
H43C H 0.6611 0.0618 0.7197 0.326 Uiso 1 1 calc R
O7 O 1.0029(4) 0.2919(4) 0.6040(5) 0.0459(15) Uani 1 1 d U
C32 C 0.9305(6) 0.2714(6) 0.5794(6) 0.0325(17) Uani 1 1 d U
N3 N 0.9002(5) 0.1781(5) 0.6103(5) 0.0348(15) Uani 1 1 d U
H3 H 0.8469 0.1690 0.5934 0.042 Uiso 1 1 calc R
O2 O 0.6148(4) 0.4377(5) 0.0298(4) 0.0418(14) Uani 1 1 d U
C2 C 0.6590(5) 0.4851(6) 0.0559(5) 0.0293(15) Uani 1 1 d U

loop_
_atom_site_aniso_label
_atom_site_aniso_U_11
_atom_site_aniso_U_22
_atom_site_aniso_U_33
_atom_site_aniso_U_23
_atom_site_aniso_U_13
_atom_site_aniso_U_12
Re1 0.01893(14) 0.02094(16) 0.02523(15) -0.00283(13) -0.00359(11) -0.00280(11)
Re2 0.01996(14) 0.01962(15) 0.02779(16) -0.00388(13) -0.00382(11) -0.00424(12)
Fe2 0.0202(5) 0.0240(5) 0.0312(6) -0.0048(5) -0.0016(4) -0.0051(4)
Fe1 0.0233(5) 0.0448(7) 0.0299(6) -0.0100(5) -0.0032(4) -0.0107(5)
S1 0.0179(8) 0.0241(9) 0.0271(9) -0.0054(8) -0.0043(7) -0.0023(7)
S2 0.0212(8) 0.0203(9) 0.0285(9) -0.0025(8) -0.0035(7) -0.0046(7)
C1 0.024(4) 0.031(4) 0.028(4) 0.001(3) -0.004(3) -0.006(3)
C4 0.029(4) 0.029(4) 0.046(5) -0.004(3) -0.009(3) -0.003(3)
O3 0.036(3) 0.052(4) 0.039(3) -0.016(3) 0.006(2) -0.010(3)
N2 0.019(3) 0.021(3) 0.029(3) -0.008(2) -0.002(2) 0.002(2)
N1 0.021(3) 0.025(3) 0.024(3) -0.004(2) -0.006(2) -0.005(2)
O5 0.036(3) 0.072(5) 0.045(4) -0.029(4) 0.004(3) -0.014(3)
C3 0.030(4) 0.034(4) 0.030(4) -0.007(3) -0.005(3) -0.010(3)
C5 0.029(4) 0.040(5) 0.037(4) -0.014(4) -0.011(3) -0.007(3)
O1 0.036(3) 0.029(3) 0.059(4) 0.009(3) -0.017(3) 0.002(3)
C34 0.033(4) 0.022(4) 0.034(4) -0.004(3) -0.003(3) -0.005(3)
O4 0.048(4) 0.031(3) 0.071(4) 0.000(3) -0.021(3) 0.005(3)
O6 0.042(3) 0.048(4) 0.061(4) -0.025(3) -0.005(3) -0.015(3)
C11 0.024(3) 0.046(4) 0.038(4) -0.020(4) -0.004(3) -0.003(3)
C7 0.019(3) 0.032(4) 0.036(4) -0.006(3) -0.007(3) -0.004(3)
C6 0.029(4) 0.025(4) 0.041(5) -0.011(4) 0.001(3) -0.005(3)
O8 0.047(3) 0.031(3) 0.068(4) -0.007(3) -0.031(3) -0.003(3)
C9 0.030(4) 0.040(3) 0.048(4) -0.010(3) -0.018(3) 0.001(3)
C37 0.024(3) 0.022(3) 0.031(4) -0.007(3) -0.002(3) -0.004(3)
C27 0.026(3) 0.026(4) 0.031(4) -0.002(3) -0.008(3) -0.009(3)
C40 0.042(4) 0.028(4) 0.043(5) -0.005(4) -0.011(4) 0.002(4)
C28 0.027(4) 0.032(4) 0.037(4) -0.006(3) -0.013(3) -0.006(3)
N4 0.034(3) 0.022(3) 0.049(4) -0.004(3) -0.015(3) 0.000(3)
C35 0.030(4) 0.027(3) 0.034(4) -0.009(3) -0.004(3) 0.002(3)
C30 0.025(3) 0.026(4) 0.035(4) -0.003(3) -0.004(3) -0.003(3)
C8 0.023(3) 0.027(4) 0.035(3) -0.005(3) -0.008(3) -0.001(3)
C33 0.021(3) 0.025(3) 0.041(4) -0.008(3) -0.007(3) -0.002(3)
C31 0.024(3) 0.029(4) 0.028(4) -0.005(3) -0.001(3) -0.007(3)
C39 0.032(4) 0.021(4) 0.048(5) 0.000(4) -0.007(4) -0.002(3)
C38 0.035(4) 0.023(3) 0.039(4) -0.003(3) -0.011(3) -0.003(3)
C36 0.024(3) 0.031(4) 0.037(4) -0.006(3) -0.011(3) 0.002(3)
C20 0.025(4) 0.024(3) 0.068(5) -0.011(4) 0.005(4) -0.005(3)
C16 0.058(4) 0.039(4) 0.036(4) -0.006(4) -0.003(4) -0.020(4)
C18 0.037(4) 0.030(4) 0.042(4) 0.012(3) -0.019(3) -0.015(3)
C17 0.022(3) 0.026(4) 0.038(4) -0.001(3) -0.005(3) -0.009(3)
C10 0.022(3) 0.056(4) 0.054(5) -0.028(4) -0.012(3) 0.007(3)
C22 0.019(3) 0.027(3) 0.060(5) -0.005(3) 0.001(3) 0.001(3)
C26 0.040(4) 0.050(5) 0.051(4) -0.028(4) 0.006(4) -0.001(3)
C23 0.032(4) 0.055(5) 0.049(4) -0.012(4) -0.017(3) 0.001(4)
C29 0.025(3) 0.024(3) 0.030(4) -0.007(3) -0.006(3) -0.001(3)
C14 0.036(4) 0.088(7) 0.046(5) -0.018(5) 0.003(3) -0.035(4)
C21 0.028(3) 0.028(4) 0.054(4) -0.015(3) 0.009(3) -0.010(3)
C15 0.048(4) 0.060(6) 0.041(4) -0.008(4) -0.010(4) -0.028(4)
C24 0.022(3) 0.038(4) 0.081(6) -0.020(4) -0.006(4) -0.003(3)
C25 0.032(4) 0.049(5) 0.050(4) -0.003(4) 0.013(3) -0.002(4)
C19 0.029(4) 0.031(4) 0.054(4) 0.013(3) -0.009(3) -0.014(3)
C13 0.055(5) 0.068(5) 0.033(4) -0.007(3) 0.001(3) -0.031(4)
C12 0.055(4) 0.040(3) 0.042(4) -0.003(4) -0.011(4) -0.017(4)
O10 0.058(4) 0.058(5) 0.083(5) -0.010(4) -0.029(4) -0.016(4)
N5 0.047(4) 0.037(4) 0.058(5) -0.010(4) -0.014(4) -0.007(3)
O9 0.066(5) 0.046(4) 0.149(8) -0.010(5) -0.041(5) -0.022(4)
C44 0.032(4) 0.043(5) 0.070(6) -0.010(5) -0.006(4) -0.009(4)
C46 0.079(7) 0.072(8) 0.060(7) -0.014(6) -0.020(6) -0.028(6)
N6 0.096(8) 0.067(6) 0.112(9) -0.015(6) 0.027(7) -0.028(6)
C45 0.087(8) 0.037(6) 0.099(9) -0.019(6) -0.042(7) 0.008(5)
C41 0.052(6) 0.057(6) 0.109(8) -0.020(6) 0.009(6) -0.026(6)
C42 0.166(17) 0.064(7) 0.27(2) 0.001(10) -0.017(16) -0.075(10)
C43 0.27(3) 0.22(2) 0.141(15) -0.075(17) 0.105(18) -0.09(2)
O7 0.044(3) 0.039(3) 0.060(4) -0.010(3) -0.030(3) -0.004(3)
C32 0.033(4) 0.030(4) 0.038(4) -0.012(3) -0.014(3) 0.003(3)
N3 0.035(4) 0.024(3) 0.043(4) -0.004(3) -0.013(3) 0.001(3)
O2 0.042(3) 0.047(4) 0.044(3) -0.018(3) -0.009(3) -0.013(3)
C2 0.026(4) 0.027(4) 0.030(4) -0.003(3) -0.005(3) 0.000(3)

loop_
_atom_type_symbol
_atom_type_description
_atom_type_scat_dispersion_real
_atom_type_scat_dispersion_imag
_atom_type_scat_source
C C 0.0033 0.0016 'International Tables Vol C Tables 4.2.6.8 and 6.1.1.4'
H H 0.0000 0.0000 'International Tables Vol C Tables 4.2.6.8 and 6.1.1.4'
S S 0.1246 0.1234 'International Tables Vol C Tables 4.2.6.8 and 6.1.1.4'
Fe Fe 0.3463 0.8444 'International Tables Vol C Tables 4.2.6.8 and 6.1.1.4'
Re Re -1.0185 7.2310 'International Tables Vol C Tables 4.2.6.8 and 6.1.1.4'
O O 0.0106 0.0060 'International Tables Vol C Tables 4.2.6.8 and 6.1.1.4'
N N 0.0061 0.0033 'International Tables Vol C Tables 4.2.6.8 and 6.1.1.4'

loop_
_geom_angle_atom_site_label_1
_geom_angle_atom_site_label_2
_geom_angle_atom_site_label_3
_geom_angle
_geom_angle_site_symmetry_1
_geom_angle_site_symmetry_3
S2 Re1 S1 80.60(6) . .
C1 Re1 S1 96.7(2) . .
C1 Re1 S2 93.9(2) . .
C1 Re1 N2 178.2(3) . .
C1 Re1 C3 88.4(3) . .
C1 Re1 C2 91.3(3) . .
N2 Re1 S1 81.66(15) . .
N2 Re1 S2 85.15(15) . .
C3 Re1 S1 172.9(2) . .
C3 Re1 S2 94.2(2) . .
C3 Re1 N2 93.1(3) . .
C2 Re1 S1 92.9(2) . .
C2 Re1 S2 172.1(2) . .
C2 Re1 N2 89.4(3) . .
C2 Re1 C3 91.9(3) . .
S2 Re2 S1 80.16(6) . .
C4 Re2 S1 90.7(2) . .
C4 Re2 S2 96.2(2) . .
C4 Re2 N1 174.7(3) . .
C4 Re2 C6 90.2(3) . .
N1 Re2 S1 85.53(14) . .
N1 Re2 S2 79.50(15) . .
C5 Re2 S1 93.6(2) . .
C5 Re2 S2 171.7(2) . .
C5 Re2 C4 89.4(3) . .
C5 Re2 N1 94.5(3) . .
C5 Re2 C6 88.2(3) . .
C6 Re2 S1 178.0(2) . .
C6 Re2 S2 98.0(2) . .
C6 Re2 N1 93.4(3) . .
C20 Fe2 C18 69.1(3) . .
C20 Fe2 C17 69.1(3) . .
C20 Fe2 C22 157.7(4) . .
C20 Fe2 C26 160.1(4) . .
C20 Fe2 C25 124.0(4) . .
C20 Fe2 C19 40.5(3) . .
C17 Fe2 C18 40.8(3) . .
C17 Fe2 C25 159.9(4) . .
C22 Fe2 C18 122.1(3) . .
C22 Fe2 C17 105.8(3) . .
C22 Fe2 C25 68.0(4) . .
C26 Fe2 C18 108.6(4) . .
C26 Fe2 C17 122.9(3) . .
C26 Fe2 C22 40.5(3) . .
C26 Fe2 C25 40.1(4) . .
C23 Fe2 C20 121.5(4) . .
C23 Fe2 C18 156.3(4) . .
C23 Fe2 C17 119.4(3) . .
C23 Fe2 C22 40.6(3) . .
C23 Fe2 C26 68.8(4) . .
C23 Fe2 C21 104.6(4) . .
C23 Fe2 C24 41.1(4) . .
C23 Fe2 C25 69.3(4) . .
C23 Fe2 C19 159.1(4) . .
C21 Fe2 C20 41.0(3) . .
C21 Fe2 C18 68.6(4) . .
C21 Fe2 C17 40.7(3) . .
C21 Fe2 C22 121.2(3) . .
C21 Fe2 C26 158.1(4) . .
C21 Fe2 C25 159.0(4) . .
C21 Fe2 C19 68.5(4) . .
C24 Fe2 C20 107.6(3) . .
C24 Fe2 C18 161.6(4) . .
C24 Fe2 C17 156.5(4) . .
C24 Fe2 C22 68.0(3) . .
C24 Fe2 C26 68.0(4) . .
C24 Fe2 C21 121.5(3) . .
C24 Fe2 C25 40.9(4) . .
C24 Fe2 C19 124.4(4) . .
C25 Fe2 C18 124.9(4) . .
C19 Fe2 C18 41.4(3) . .
C19 Fe2 C17 69.0(3) . .
C19 Fe2 C22 159.8(4) . .
C19 Fe2 C26 124.8(4) . .
C19 Fe2 C25 109.8(4) . .
C11 Fe1 C7 40.9(3) . .
C11 Fe1 C9 68.6(3) . .
C11 Fe1 C8 69.0(3) . .
C11 Fe1 C16 157.0(3) . .
C11 Fe1 C10 40.9(3) . .
C11 Fe1 C14 125.5(3) . .
C11 Fe1 C15 161.5(3) . .
C11 Fe1 C13 109.4(4) . .
C11 Fe1 C12 122.5(3) . .
C7 Fe1 C14 162.0(3) . .
C7 Fe1 C15 155.8(3) . .
C9 Fe1 C7 68.9(3) . .
C9 Fe1 C14 121.3(4) . .
C9 Fe1 C15 106.6(3) . .
C8 Fe1 C7 41.3(3) . .
C8 Fe1 C9 40.9(3) . .
C8 Fe1 C16 106.4(3) . .
C8 Fe1 C10 68.9(3) . .
C8 Fe1 C14 155.8(3) . .
C8 Fe1 C15 119.8(3) . .
C8 Fe1 C12 124.4(3) . .
C16 Fe1 C7 120.9(3) . .
C16 Fe1 C9 123.5(3) . .
C16 Fe1 C10 160.3(3) . .
C16 Fe1 C14 67.8(4) . .
C16 Fe1 C15 40.5(3) . .
C10 Fe1 C7 69.0(3) . .
C10 Fe1 C9 40.7(3) . .
C10 Fe1 C14 108.2(4) . .
C10 Fe1 C15 124.0(3) . .
C15 Fe1 C14 40.5(3) . .
C13 Fe1 C7 125.9(3) . .
C13 Fe1 C9 156.6(4) . .
C13 Fe1 C8 162.0(3) . .
C13 Fe1 C16 67.6(4) . .
C13 Fe1 C10 122.5(4) . .
C13 Fe1 C14 39.5(4) . .
C13 Fe1 C15 67.4(4) . .
C13 Fe1 C12 40.2(4) . .
C12 Fe1 C7 108.2(3) . .
C12 Fe1 C9 160.7(3) . .
C12 Fe1 C16 40.3(3) . .
C12 Fe1 C10 157.8(3) . .
C12 Fe1 C14 67.3(4) . .
C12 Fe1 C15 67.8(4) . .
Re1 S1 Re2 98.32(6) . .
C7 S1 Re1 111.1(3) . .
C7 S1 Re2 108.0(2) . .
Re1 S2 Re2 98.88(6) . .
C17 S2 Re1 113.1(3) . .
C17 S2 Re2 112.7(3) . .
O1 C1 Re1 178.9(7) . .
O4 C4 Re2 179.0(7) . .
C37 N2 Re1 122.1(5) . .
C33 N2 Re1 120.6(4) . .
C33 N2 C37 116.7(6) . .
C27 N1 Re2 120.4(5) . .
C31 N1 Re2 123.0(4) . .
C31 N1 C27 116.5(6) . .
O3 C3 Re1 179.3(6) . .
O5 C5 Re2 177.3(7) . .
C33 C34 C35 119.6(7) . .
C7 C11 Fe1 70.5(4) . .
C7 C11 C10 108.9(7) . .
C10 C11 Fe1 70.0(4) . .
S1 C7 Fe1 127.4(4) . .
C11 C7 Fe1 68.6(4) . .
C11 C7 S1 125.5(6) . .
C11 C7 C8 106.9(6) . .
C8 C7 Fe1 68.8(4) . .
C8 C7 S1 127.5(5) . .
O6 C6 Re2 177.1(6) . .
C8 C9 Fe1 69.5(4) . .
C8 C9 C10 108.5(7) . .
C10 C9 Fe1 69.6(5) . .
N2 C37 C36 122.3(7) . .
N1 C27 C28 123.0(7) . .
N3 C40 C39 109.7(7) 2_756 .
C27 C28 C29 120.8(7) . .
C38 N4 C39 119.4(6) . .
C34 C35 C38 123.0(7) . .
C36 C35 C34 117.9(7) . .
C36 C35 C38 119.1(6) . .
C29 C30 C31 118.7(7) . .
C7 C8 Fe1 69.9(4) . .
C9 C8 Fe1 69.7(5) . .
C9 C8 C7 107.9(7) . .
N2 C33 C34 122.8(6) . .
N1 C31 C30 123.7(7) . .
N4 C39 C40 111.0(7) . .
O8 C38 N4 123.1(7) . .
O8 C38 C35 119.5(7) . .
N4 C38 C35 117.3(6) . .
C35 C36 C37 120.6(7) . .
C21 C20 Fe2 69.5(4) . .
C19 C20 Fe2 69.8(5) . .
C19 C20 C21 107.7(7) . .
C15 C16 Fe1 70.9(5) . .
C12 C16 Fe1 69.8(5) . .
C12 C16 C15 108.2(8) . .
C17 C18 Fe2 69.6(4) . .
C17 C18 C19 107.2(7) . .
C19 C18 Fe2 68.5(4) . .
S2 C17 Fe2 124.5(4) . .
C18 C17 Fe2 69.6(4) . .
C18 C17 S2 128.4(6) . .
C21 C17 Fe2 68.8(4) . .
C21 C17 S2 124.1(6) . .
C21 C17 C18 107.5(7) . .
C11 C10 Fe1 69.1(4) . .
C9 C10 Fe1 69.7(5) . .
C9 C10 C11 107.8(6) . .
C26 C22 Fe2 69.8(5) . .
C23 C22 Fe2 69.5(5) . .
C23 C22 C26 109.0(8) . .
C22 C26 Fe2 69.7(4) . .
C25 C26 Fe2 70.6(5) . .
C25 C26 C22 108.7(8) . .
C22 C23 Fe2 69.9(4) . .
C22 C23 C24 106.5(8) . .
C24 C23 Fe2 69.6(5) . .
C28 C29 C30 117.1(7) . .
C28 C29 C32 118.4(6) . .
C30 C29 C32 124.4(7) . .
C15 C14 Fe1 69.6(5) . .
C13 C14 Fe1 69.1(5) . .
C13 C14 C15 107.8(8) . .
C20 C21 Fe2 69.6(4) . .
C17 C21 Fe2 70.5(4) . .
C17 C21 C20 109.1(8) . .
C16 C15 Fe1 68.6(5) . .
C16 C15 C14 106.9(8) . .
C14 C15 Fe1 69.9(5) . .
C23 C24 Fe2 69.2(5) . .
C25 C24 Fe2 70.2(5) . .
C25 C24 C23 108.6(8) . .
C26 C25 Fe2 69.3(5) . .
C26 C25 C24 107.1(8) . .
C24 C25 Fe2 68.9(4) . .
C20 C19 Fe2 69.7(5) . .
C20 C19 C18 108.5(8) . .
C18 C19 Fe2 70.1(4) . .
C14 C13 Fe1 71.4(6) . .
C14 C13 C12 109.2(8) . .
C12 C13 Fe1 69.8(5) . .
C16 C12 Fe1 69.8(5) . .
C13 C12 Fe1 70.1(6) . .
C13 C12 C16 108.0(8) . .
C44 N5 C46 120.2(8) . .
C44 N5 C45 119.7(8) . .
C45 N5 C46 119.9(8) . .
O10 C44 N5 126.7(9) . .
C41 N6 C42 121.8(14) . .
C41 N6 C43 119.3(14) . .
C42 N6 C43 118.2(17) . .
O9 C41 N6 126.8(13) . .
O7 C32 C29 119.2(7) . .
O7 C32 N3 123.5(7) . .
N3 C32 C29 117.2(6) . .
C32 N3 C40 121.1(7) . 2_756
O2 C2 Re1 177.2(7) . .

loop_
_geom_bond_atom_site_label_1
_geom_bond_atom_site_label_2
_geom_bond_distance
_geom_bond_site_symmetry_2
Re1 S1 2.5040(17) .
Re1 S2 2.4935(17) .
Re1 C1 1.909(8) .
Re1 N2 2.218(6) .
Re1 C3 1.922(8) .
Re1 C2 1.917(8) .
Re2 S1 2.5153(17) .
Re2 S2 2.5047(17) .
Re2 C4 1.906(8) .
Re2 N1 2.218(6) .
Re2 C5 1.902(8) .
Re2 C6 1.925(8) .
Fe2 C20 2.023(8) .
Fe2 C18 2.046(7) .
Fe2 C17 2.045(7) .
Fe2 C22 2.037(8) .
Fe2 C26 2.037(8) .
Fe2 C23 2.031(8) .
Fe2 C21 2.022(7) .
Fe2 C24 2.036(8) .
Fe2 C25 2.054(8) .
Fe2 C19 2.024(8) .
Fe1 C11 2.026(8) .
Fe1 C7 2.050(7) .
Fe1 C9 2.039(9) .
Fe1 C8 2.036(8) .
Fe1 C16 2.027(9) .
Fe1 C10 2.038(9) .
Fe1 C14 2.060(9) .
Fe1 C15 2.056(8) .
Fe1 C13 2.031(10) .
Fe1 C12 2.027(9) .
S1 C7 1.766(7) .
S2 C17 1.768(8) .
C1 O1 1.162(9) .
C4 O4 1.167(9) .
O3 C3 1.136(8) .
N2 C37 1.362(8) .
N2 C33 1.352(9) .
N1 C27 1.349(8) .
N1 C31 1.337(9) .
O5 C5 1.154(9) .
C34 C35 1.382(10) .
C34 C33 1.378(10) .
O6 C6 1.149(8) .
C11 C7 1.424(10) .
C11 C10 1.421(10) .
C7 C8 1.441(10) .
O8 C38 1.234(9) .
C9 C8 1.422(10) .
C9 C10 1.417(11) .
C37 C36 1.372(10) .
C27 C28 1.376(10) .
C40 C39 1.531(11) .
C40 N3 1.467(9) 2_756
C28 C29 1.377(10) .
N4 C39 1.473(9) .
N4 C38 1.340(9) .
C35 C38 1.505(10) .
C35 C36 1.366(11) .
C30 C31 1.401(10) .
C30 C29 1.396(9) .
C20 C21 1.416(11) .
C20 C19 1.402(12) .
C16 C15 1.413(12) .
C16 C12 1.398(11) .
C18 C17 1.426(11) .
C18 C19 1.439(11) .
C17 C21 1.416(10) .
C22 C26 1.411(12) .
C22 C23 1.412(11) .
C26 C25 1.403(12) .
C23 C24 1.429(13) .
C29 C32 1.505(10) .
C14 C15 1.425(12) .
C14 C13 1.384(12) .
C24 C25 1.429(13) .
C13 C12 1.394(12) .
O10 C44 1.219(10) .
N5 C44 1.351(11) .
N5 C46 1.435(11) .
N5 C45 1.436(11) .
O9 C41 1.215(12) .
N6 C41 1.296(15) .
N6 C42 1.455(17) .
N6 C43 1.44(2) .
O7 C32 1.227(8) .
C32 N3 1.344(10) .
N3 C40 1.467(9) 2_756
O2 C2 1.156(8) .
